data_7156807
loop_
_publ_author_name
'Zhan, Zhenzhen'
'Ma, Haojie'
'Cui, Xinfeng'
'Jiang, Pengbo'
'Pu, Jinghong'
'Zhang, Yixin'
'Huang, Guosheng'

_publ_section_title
;
 Selective synthesis of (1H-benzo[d]imidazol-2-yl)(phenyl)methanone and
 quinoxaline from aromatic aldehyde and o-phenylenediamine.
;
_journal_issue 20
_journal_name_full 'Organic &amp; biomolecular chemistry'
_journal_page_first 5148
_journal_page_last 5152
_journal_paper_doi 10.1039/c9ob00531e
_journal_volume 17
_journal_year 2019
_chemical_formula_moiety 'C14 H10 N2 O'
_chemical_formula_sum 'C14 H10 N2 O'
_chemical_formula_weight 222.24
_space_group_crystal_system orthorhombic
_space_group_IT_number 61
_space_group_name_Hall '-P 2ac 2ab'
_space_group_name_H-M_alt 'P b c a'
_symmetry_space_group_name_Hall '-P 2ac 2ab'
_symmetry_space_group_name_H-M 'P b c a'
_atom_sites_solution_hydrogens geom
_atom_sites_solution_primary direct
_atom_sites_solution_secondary difmap
_audit_creation_date 2018-12-14
_audit_creation_method
;
Olex2 1.2
(compiled 2018.05.29 svn.r3508 for OlexSys, GUI svn.r5506)
;
_audit_update_record
;
2019-04-15 deposited with the CCDC.    2019-04-24 downloaded from the CCDC.
;
_cell_angle_alpha 90.00
_cell_angle_beta 90.00
_cell_angle_gamma 90.00
_cell_formula_units_Z 8
_cell_length_a 14.761(3)
_cell_length_b 9.9736(8)
_cell_length_c 15.8257(19)
_cell_measurement_reflns_used 630
_cell_measurement_temperature 292.86(10)
_cell_measurement_theta_max 26.0770
_cell_measurement_theta_min 3.7640
_cell_volume 2329.9(6)
_computing_cell_refinement
;
CrysAlisPro, Agilent Technologies,
Version 1.171.36.28 (release 01-02-2013 CrysAlis171 .NET)
(compiled Feb  1 2013,16:14:44)
;
_computing_data_collection
;
CrysAlisPro, Agilent Technologies,
Version 1.171.36.28 (release 01-02-2013 CrysAlis171 .NET)
(compiled Feb  1 2013,16:14:44)
;
_computing_data_reduction
;
CrysAlisPro, Agilent Technologies,
Version 1.171.36.28 (release 01-02-2013 CrysAlis171 .NET)
(compiled Feb  1 2013,16:14:44)
;
_computing_molecular_graphics 'Olex2 (Dolomanov et al., 2009)'
_computing_publication_material 'Olex2 (Dolomanov et al., 2009)'
_computing_structure_refinement 'ShelXL (Sheldrick, 2015)'
_computing_structure_solution 'ShelXS (Sheldrick, 2008)'
_diffrn_ambient_temperature 292.86(10)
_diffrn_detector_area_resol_mean 16.0733
_diffrn_measured_fraction_theta_full 0.998
_diffrn_measured_fraction_theta_max 0.998
_diffrn_measurement_details
;
#__ type_ start__ end____ width___ exp.time_
  1 omega   -9.00   36.00   1.0000   10.0000
omega____ theta____ kappa____ phi______ frames
    -       22.7867  -57.0000  -60.0000 45

#__ type_ start__ end____ width___ exp.time_
  2 omega  -33.00   66.00   1.0000   10.0000
omega____ theta____ kappa____ phi______ frames
    -       22.7867   19.0000  120.0000 99
;
_diffrn_measurement_device_type 'SuperNova, Dual, Cu at zero, Eos'
_diffrn_measurement_method '\w scans'
_diffrn_orient_matrix_UB_11 -0.0055648000
_diffrn_orient_matrix_UB_12 -0.0244413000
_diffrn_orient_matrix_UB_13 0.0417698000
_diffrn_orient_matrix_UB_21 -0.0474746000
_diffrn_orient_matrix_UB_22 0.0104275000
_diffrn_orient_matrix_UB_23 -0.0033573000
_diffrn_orient_matrix_UB_31 -0.0053614000
_diffrn_orient_matrix_UB_32 -0.0658719000
_diffrn_orient_matrix_UB_33 -0.0160913000
_diffrn_radiation_monochromator mirror
_diffrn_radiation_type MoK\a
_diffrn_radiation_wavelength 0.71073
_diffrn_reflns_av_R_equivalents 0.0612
_diffrn_reflns_av_unetI/netI 0.0812
_diffrn_reflns_limit_h_max 18
_diffrn_reflns_limit_h_min -4
_diffrn_reflns_limit_k_max 11
_diffrn_reflns_limit_k_min -12
_diffrn_reflns_limit_l_max 17
_diffrn_reflns_limit_l_min -19
_diffrn_reflns_number 5227
_diffrn_reflns_theta_full 26.02
_diffrn_reflns_theta_max 26.02
_diffrn_reflns_theta_min 3.43
_diffrn_source 'SuperNova (Mo) X-ray Source'
_exptl_absorpt_coefficient_mu 0.082
_exptl_absorpt_correction_T_max 1.00000
_exptl_absorpt_correction_T_min 0.52093
_exptl_absorpt_correction_type multi-scan
_exptl_absorpt_process_details
;
CrysAlisPro, Agilent Technologies,
Version 1.171.36.28 (release 01-02-2013 CrysAlis171 .NET)
(compiled Feb  1 2013,16:14:44)
Empirical absorption correction using spherical harmonics,
 implemented in SCALE3 ABSPACK scaling algorithm.
;
_exptl_crystal_colour 'clear light colourless'
_exptl_crystal_colour_lustre clear
_exptl_crystal_colour_modifier light
_exptl_crystal_colour_primary colourless
_exptl_crystal_density_diffrn 1.267
_exptl_crystal_density_method 'not measured'
_exptl_crystal_description block
_exptl_crystal_F_000 928
_exptl_crystal_size_max 0.21
_exptl_crystal_size_mid 0.15
_exptl_crystal_size_min 0.14
_refine_diff_density_max 0.166
_refine_diff_density_min -0.194
_refine_diff_density_rms 0.044
_refine_ls_extinction_method none
_refine_ls_goodness_of_fit_ref 1.063
_refine_ls_hydrogen_treatment constr
_refine_ls_matrix_type full
_refine_ls_number_parameters 154
_refine_ls_number_reflns 2291
_refine_ls_number_restraints 0
_refine_ls_restrained_S_all 1.063
_refine_ls_R_factor_all 0.1334
_refine_ls_R_factor_gt 0.0680
_refine_ls_shift/su_max 0.000
_refine_ls_shift/su_mean 0.000
_refine_ls_structure_factor_coef Fsqd
_refine_ls_weighting_details 'calc w=1/[\s^2^(Fo^2^)+(0.0511P)^2^+0.1442P] where P=(Fo^2^+2Fc^2^)/3'
_refine_ls_weighting_scheme calc
_refine_ls_wR_factor_gt 0.1372
_refine_ls_wR_factor_ref 0.1848
_reflns_number_gt 1140
_reflns_number_total 2291
_reflns_threshold_expression >2sigma(I)
_cod_data_source_file c9ob00531e1.cif
_cod_data_source_block zhanzhzh_1214
_cod_depositor_comments 'Adding full bibliography for 7156807.cif.'
_cod_original_cell_volume 2329.8(5)
_cod_database_code 7156807
_reflns_odcompleteness_completeness 99.52
_reflns_odcompleteness_iscentric 1
_reflns_odcompleteness_theta 26.32
_olex2_refinement_description
;
1. Fixed Uiso
 At 1.2 times of:
  All C(H) groups, All N(H) groups
2.a Aromatic/amide H refined with riding coordinates:
 N2(H2), C2(H2a), C3(H3), C4(H4), C5(H5), C10(H10), C11(H11), C12(H12),
 C13(H13), C14(H14)
;
_olex2_date_sample_data_collection 2018-12-14
_olex2_submission_special_instructions 'No special instructions were received'

loop_
_space_group_symop_id
_space_group_symop_operation_xyz
1 'x, y, z'
2 '-x+1/2, -y, z+1/2'
3 'x+1/2, -y+1/2, -z'
4 '-x, y+1/2, -z+1/2'
5 '-x, -y, -z'
6 'x-1/2, y, -z-1/2'
7 '-x-1/2, y-1/2, z'
8 'x, -y-1/2, z-1/2'

loop_
_atom_site_label
_atom_site_type_symbol
_atom_site_fract_x
_atom_site_fract_y
_atom_site_fract_z
_atom_site_U_iso_or_equiv
_atom_site_adp_type
_atom_site_occupancy
_atom_site_calc_flag
_atom_site_refinement_flags_posn
O1 O 0.38337(16) -0.0112(2) 0.04168(16) 0.0683(8) Uani 1 d .
N1 N 0.22424(18) 0.20286(19) 0.14044(16) 0.0470(7) Uani 1 d .
N2 N 0.23279(17) -0.0204(2) 0.14851(16) 0.0490(7) Uani 1 d .
H2 H 0.2504 -0.1009 0.1379 0.059 Uiso 1 calc R
C1 C 0.1644(2) 0.1567(3) 0.20158(18) 0.0470(8) Uani 1 d .
C2 C 0.1053(3) 0.2288(3) 0.2529(2) 0.0668(11) Uani 1 d .
H2A H 0.1017 0.3218 0.2501 0.080 Uiso 1 calc R
C3 C 0.0528(3) 0.1569(4) 0.3077(2) 0.0802(12) Uani 1 d .
H3 H 0.0127 0.2027 0.3427 0.096 Uiso 1 calc R
C4 C 0.0570(3) 0.0179(4) 0.3132(2) 0.0750(11) Uani 1 d .
H4 H 0.0197 -0.0267 0.3513 0.090 Uiso 1 calc R
C5 C 0.1155(2) -0.0549(3) 0.2632(2) 0.0598(10) Uani 1 d .
H5 H 0.1188 -0.1478 0.2670 0.072 Uiso 1 calc R
C6 C 0.1695(2) 0.0168(3) 0.20670(19) 0.0466(8) Uani 1 d .
C7 C 0.2629(2) 0.0933(2) 0.11029(17) 0.0435(8) Uani 1 d .
C8 C 0.3366(2) 0.0899(3) 0.04738(19) 0.0463(8) Uani 1 d .
C9 C 0.3542(2) 0.2103(3) -0.0054(2) 0.0495(8) Uani 1 d .
C10 C 0.4433(3) 0.2423(3) -0.0250(2) 0.0666(10) Uani 1 d .
H10 H 0.4905 0.1885 -0.0057 0.080 Uiso 1 calc R
C11 C 0.4614(4) 0.3538(4) -0.0730(3) 0.0995(16) Uani 1 d .
H11 H 0.5211 0.3776 -0.0844 0.119 Uiso 1 calc R
C12 C 0.3919(4) 0.4303(5) -0.1043(3) 0.114(2) Uani 1 d .
H12 H 0.4050 0.5054 -0.1369 0.136 Uiso 1 calc R
C13 C 0.3030(4) 0.3977(4) -0.0882(2) 0.0955(16) Uani 1 d .
H13 H 0.2562 0.4481 -0.1114 0.115 Uiso 1 calc R
C14 C 0.2842(3) 0.2880(3) -0.0367(2) 0.0666(11) Uani 1 d .
H14 H 0.2245 0.2669 -0.0234 0.080 Uiso 1 calc R

loop_
_atom_site_aniso_label
_atom_site_aniso_U_11
_atom_site_aniso_U_22
_atom_site_aniso_U_33
_atom_site_aniso_U_23
_atom_site_aniso_U_13
_atom_site_aniso_U_12
O1 0.0611(16) 0.0468(12) 0.0969(19) 0.0031(12) 0.0098(15) 0.0153(12)
N1 0.0557(18) 0.0288(11) 0.0565(15) -0.0008(11) 0.0056(15) -0.0001(11)
N2 0.0598(19) 0.0270(12) 0.0602(16) 0.0000(11) 0.0032(15) 0.0037(12)
C1 0.054(2) 0.0370(15) 0.0499(17) -0.0014(13) 0.0020(17) 0.0019(15)
C2 0.090(3) 0.0488(18) 0.062(2) 0.0038(16) 0.019(2) 0.0130(19)
C3 0.101(3) 0.074(2) 0.065(2) 0.0021(19) 0.030(2) 0.013(3)
C4 0.078(3) 0.078(2) 0.069(2) 0.014(2) 0.018(2) -0.003(2)
C5 0.069(3) 0.0448(17) 0.066(2) 0.0115(16) 0.004(2) -0.0077(18)
C6 0.055(2) 0.0318(14) 0.0532(18) 0.0066(13) -0.0015(18) -0.0010(15)
C7 0.053(2) 0.0266(13) 0.0507(18) 0.0021(12) -0.0018(16) 0.0000(14)
C8 0.0457(19) 0.0392(16) 0.0541(18) -0.0037(14) -0.0057(16) -0.0014(15)
C9 0.057(2) 0.0424(17) 0.0488(18) -0.0045(14) 0.0029(18) -0.0040(16)
C10 0.067(3) 0.061(2) 0.072(2) -0.0115(18) 0.013(2) -0.006(2)
C11 0.116(4) 0.078(3) 0.105(3) 0.006(3) 0.055(3) -0.020(3)
C12 0.167(6) 0.081(3) 0.093(3) 0.027(2) 0.059(4) 0.008(4)
C13 0.147(5) 0.077(3) 0.062(2) 0.025(2) 0.025(3) 0.041(3)
C14 0.073(3) 0.068(2) 0.059(2) 0.0110(17) 0.007(2) 0.018(2)

loop_
_atom_type_symbol
_atom_type_description
_atom_type_scat_dispersion_real
_atom_type_scat_dispersion_imag
_atom_type_scat_source
C C 0.0033 0.0016 'International Tables Vol C Tables 4.2.6.8 and 6.1.1.4'
H H 0.0000 0.0000 'International Tables Vol C Tables 4.2.6.8 and 6.1.1.4'
N N 0.0061 0.0033 'International Tables Vol C Tables 4.2.6.8 and 6.1.1.4'
O O 0.0106 0.0060 'International Tables Vol C Tables 4.2.6.8 and 6.1.1.4'

loop_
_geom_angle_atom_site_label_1
_geom_angle_atom_site_label_2
_geom_angle_atom_site_label_3
_geom_angle
C7 N1 C1 104.6(2)
C6 N2 H2 126.4
C7 N2 H2 126.4
C7 N2 C6 107.3(2)
N1 C1 C2 129.4(3)
N1 C1 C6 109.7(3)
C2 C1 C6 121.0(3)
C1 C2 H2A 121.5
C3 C2 C1 117.1(3)
C3 C2 H2A 121.5
C2 C3 H3 118.7
C2 C3 C4 122.5(3)
C4 C3 H3 118.7
C3 C4 H4 119.4
C5 C4 C3 121.2(3)
C5 C4 H4 119.4
C4 C5 H5 121.5
C4 C5 C6 117.1(3)
C6 C5 H5 121.5
N2 C6 C1 105.6(3)
N2 C6 C5 133.2(3)
C5 C6 C1 121.2(3)
N1 C7 N2 112.8(3)
N1 C7 C8 125.5(2)
N2 C7 C8 121.4(2)
O1 C8 C7 119.0(3)
O1 C8 C9 121.7(3)
C7 C8 C9 119.3(3)
C10 C9 C8 118.5(3)
C14 C9 C8 121.5(3)
C14 C9 C10 120.0(3)
C9 C10 H10 120.2
C11 C10 C9 119.6(4)
C11 C10 H10 120.2
C10 C11 H11 119.8
C12 C11 C10 120.3(5)
C12 C11 H11 119.8
C11 C12 H12 119.5
C11 C12 C13 121.0(4)
C13 C12 H12 119.5
C12 C13 H13 120.5
C12 C13 C14 119.0(4)
C14 C13 H13 120.5
C9 C14 C13 120.0(4)
C9 C14 H14 120.0
C13 C14 H14 120.0

loop_
_geom_bond_atom_site_label_1
_geom_bond_atom_site_label_2
_geom_bond_distance
O1 C8 1.226(3)
N1 C1 1.388(4)
N1 C7 1.322(3)
N2 H2 0.8600
N2 C6 1.363(4)
N2 C7 1.360(3)
C1 C2 1.392(4)
C1 C6 1.399(4)
C2 H2A 0.9300
C2 C3 1.366(4)
C3 H3 0.9300
C3 C4 1.390(4)
C4 H4 0.9300
C4 C5 1.378(4)
C5 H5 0.9300
C5 C6 1.396(4)
C7 C8 1.475(4)
C8 C9 1.487(4)
C9 C10 1.389(5)
C9 C14 1.383(4)
C10 H10 0.9300
C10 C11 1.373(5)
C11 H11 0.9300
C11 C12 1.371(6)
C12 H12 0.9300
C12 C13 1.375(6)
C13 H13 0.9300
C13 C14 1.392(4)
C14 H14 0.9300

loop_
_geom_torsion_atom_site_label_1
_geom_torsion_atom_site_label_2
_geom_torsion_atom_site_label_3
_geom_torsion_atom_site_label_4
_geom_torsion
O1 C8 C9 C10 -35.1(4)
O1 C8 C9 C14 143.2(3)
N1 C1 C2 C3 179.3(3)
N1 C1 C6 N2 0.2(3)
N1 C1 C6 C5 -179.6(3)
N1 C7 C8 O1 159.9(3)
N1 C7 C8 C9 -18.1(4)
N2 C7 C8 O1 -14.6(4)
N2 C7 C8 C9 167.4(3)
C1 N1 C7 N2 -0.7(3)
C1 N1 C7 C8 -175.6(3)
C1 C2 C3 C4 0.1(6)
C2 C1 C6 N2 179.8(3)
C2 C1 C6 C5 0.1(5)
C2 C3 C4 C5 0.3(6)
C3 C4 C5 C6 -0.4(5)
C4 C5 C6 N2 -179.4(3)
C4 C5 C6 C1 0.2(5)
C6 N2 C7 N1 0.8(3)
C6 N2 C7 C8 176.0(3)
C6 C1 C2 C3 -0.3(5)
C7 N1 C1 C2 -179.3(3)
C7 N1 C1 C6 0.3(3)
C7 N2 C6 C1 -0.6(3)
C7 N2 C6 C5 179.1(3)
C7 C8 C9 C10 142.8(3)
C7 C8 C9 C14 -38.9(4)
C8 C9 C10 C11 -179.4(3)
C8 C9 C14 C13 -178.0(3)
C9 C10 C11 C12 -2.6(6)
C10 C9 C14 C13 0.3(5)
C10 C11 C12 C13 0.3(7)
C11 C12 C13 C14 2.4(7)
C12 C13 C14 C9 -2.6(6)
C14 C9 C10 C11 2.3(5)
